data_4068479
loop_
_publ_author_name
'Ruiz, Javier'
'Perandones, Bernab\'e F.'

_publ_section_title
;
 Acyclic Diamino Carbene Complexes of Manganese(I): Synthesis,
 Deprotonation, and Subsequent Multiple Insertion Reaction of Alkynes
;
_journal_issue 3
_journal_name_full Organometallics
_journal_page_first 830
_journal_paper_doi 10.1021/om800888r
_journal_volume 28
_journal_year 2009
_chemical_compound_source 'synthesis as described'
_chemical_formula_moiety '2(C29 H25 Mn N2 O3), C H2 Cl2'
_chemical_formula_sum 'C59 H52 Cl2 Mn2 N4 O6'
_chemical_formula_weight 1093.83
_chemical_name_systematic
;
 ?
;
_space_group_IT_number 14
_symmetry_cell_setting monoclinic
_symmetry_Int_Tables_number 14
_symmetry_space_group_name_Hall '-P 2yn'
_symmetry_space_group_name_H-M 'P 1 21/n 1'
_atom_sites_solution_hydrogens geom
_atom_sites_solution_primary direct
_atom_sites_solution_secondary difmap
_audit_conform_dict_location ftp://ftp.iucr.org/pub/cif_core.dic
_audit_conform_dict_name cif_core.dic
_audit_conform_dict_version 2.3
_audit_creation_date 2008-06-17T16:04:08-00:00
_audit_creation_method 'WinGX routine CIF_UPDATE'
_cell_angle_alpha 90
_cell_angle_beta 105.016(2)
_cell_angle_gamma 90
_cell_formula_units_Z 2
_cell_length_a 14.7044(6)
_cell_length_b 10.3457(3)
_cell_length_c 17.4489(7)
_cell_measurement_reflns_used 1846
_cell_measurement_temperature 100(2)
_cell_measurement_theta_max 25.55
_cell_measurement_theta_min 2.41
_cell_measurement_wavelength 0.71073
_cell_volume 2563.81(17)
_computing_cell_refinement 'APPEX2 (BRUKER AXS, 2005)'
_computing_data_collection 'APPEX2 (BRUKER AXS, 2005)'
_computing_data_reduction 'APPEX2 (BRUKER AXS, 2005)'
_computing_molecular_graphics 'Ortep-3 for Windows (Farrugia, 1997)'
_computing_publication_material 'WinGX publication routines (Farrugia, 1999)'
_computing_structure_refinement 'SHELXL-97 (Sheldrick, 1997)'
_computing_structure_solution 'SIR2004 (Giacovazzo et al, 2004)'
_diffrn_ambient_temperature 100(2)
_diffrn_measured_fraction_theta_full 1
_diffrn_measured_fraction_theta_max 1
_diffrn_measurement_device 'four-circle diffractometer'
_diffrn_measurement_device_type 'BRUKER APPEX-II CCD'
_diffrn_measurement_method 'omega and phi scans'
_diffrn_radiation_monochromator graphite
_diffrn_radiation_probe x-ray
_diffrn_radiation_source 'fine-focus sealed tube'
_diffrn_radiation_type MoK\a
_diffrn_radiation_wavelength 0.7107
_diffrn_reflns_av_R_equivalents 0.0476
_diffrn_reflns_av_unetI/netI 0.0339
_diffrn_reflns_limit_h_max 18
_diffrn_reflns_limit_h_min -19
_diffrn_reflns_limit_k_max 13
_diffrn_reflns_limit_k_min 0
_diffrn_reflns_limit_l_max 22
_diffrn_reflns_limit_l_min 0
_diffrn_reflns_number 44778
_diffrn_reflns_theta_full 27.88
_diffrn_reflns_theta_max 27.88
_diffrn_reflns_theta_min 1.62
_exptl_absorpt_coefficient_mu 0.654
_exptl_absorpt_correction_T_max 0.910
_exptl_absorpt_correction_T_min 0.754
_exptl_absorpt_correction_type multi-scan
_exptl_absorpt_process_details 'BRUKER SADABS'
_exptl_crystal_colour yellow
_exptl_crystal_density_diffrn 1.417
_exptl_crystal_density_method 'not measured'
_exptl_crystal_description prism
_exptl_crystal_F_000 1132
_exptl_crystal_size_max 0.3
_exptl_crystal_size_mid 0.28
_exptl_crystal_size_min 0.14
_refine_diff_density_max 0.421
_refine_diff_density_min -0.369
_refine_diff_density_rms 0.062
_refine_ls_extinction_method none
_refine_ls_goodness_of_fit_ref 1.052
_refine_ls_hydrogen_treatment mixed
_refine_ls_matrix_type full
_refine_ls_number_parameters 358
_refine_ls_number_reflns 6116
_refine_ls_number_restraints 0
_refine_ls_restrained_S_all 1.052
_refine_ls_R_factor_all 0.0498
_refine_ls_R_factor_gt 0.0366
_refine_ls_shift/su_max 0.002
_refine_ls_shift/su_mean 0
_refine_ls_structure_factor_coef Fsqd
_refine_ls_weighting_details 'calc w=1/[\s^2^(Fo^2^)+(0.0391P)^2^+1.5754P] where P=(Fo^2^+2Fc^2^)/3'
_refine_ls_weighting_scheme calc
_refine_ls_wR_factor_gt 0.0847
_refine_ls_wR_factor_ref 0.0908
_reflns_number_gt 4990
_reflns_number_total 6116
_reflns_threshold_expression >2sigma(I)
_cod_data_source_file om800888r_si_001.cif
_cod_data_source_block 5c
_cod_depositor_comments
;
The following automatic conversions were performed:
'_diffrn_radiation_monochromador' tag replaced with
'_diffrn_radiation_monochromator'.

Automatic conversion script
Id: cif_correct_tags 1440 2010-10-19 06:21:57Z saulius 
;
_cod_original_cell_volume 2563.81(16)
_cod_database_code 4068479

loop_
_symmetry_equiv_pos_as_xyz
'x, y, z'
'-x+1/2, y+1/2, -z+1/2'
'-x, -y, -z'
'x-1/2, -y-1/2, z-1/2'

loop_
_atom_site_label
_atom_site_type_symbol
_atom_site_fract_x
_atom_site_fract_y
_atom_site_fract_z
_atom_site_U_iso_or_equiv
_atom_site_adp_type
_atom_site_occupancy
_atom_site_symmetry_multiplicity
_atom_site_calc_flag
_atom_site_refinement_flags
_atom_site_disorder_assembly
_atom_site_disorder_group
Mn1 Mn 0.941542(17) 0.64086(2) 0.815122(15) 0.01197(8) Uani 1 1 d . . .
O1 O 1.11796(10) 0.56761(14) 0.77585(10) 0.0338(4) Uani 1 1 d . . .
C1 C 1.04876(12) 0.59376(17) 0.79133(11) 0.0189(4) Uani 1 1 d . . .
O2 O 0.81533(9) 0.50985(13) 0.67816(8) 0.0246(3) Uani 1 1 d . . .
C2 C 0.86470(12) 0.56153(16) 0.73211(11) 0.0162(4) Uani 1 1 d . . .
O3 O 0.92357(9) 0.41638(12) 0.91567(8) 0.0255(3) Uani 1 1 d . . .
C3 C 0.93177(12) 0.50466(17) 0.87723(11) 0.0167(4) Uani 1 1 d . . .
C4 C 0.90391(12) 0.84218(16) 0.67439(10) 0.0138(3) Uani 1 1 d . . .
C5 C 0.96900(14) 0.8192(2) 0.63017(12) 0.0303(5) Uani 1 1 d . . .
H5 H 1.0295 0.7922 0.656 0.036 Uiso 1 1 calc R . .
C6 C 0.94518(16) 0.8358(2) 0.54883(13) 0.0371(6) Uani 1 1 d . . .
H6 H 0.9901 0.8213 0.5208 0.045 Uiso 1 1 calc R . .
C7 C 0.85587(15) 0.8735(2) 0.50895(11) 0.0286(5) Uani 1 1 d . . .
H7 H 0.84 0.8841 0.4542 0.034 Uiso 1 1 calc R . .
C8 C 0.79035(14) 0.8951(2) 0.55109(12) 0.0273(4) Uani 1 1 d . . .
H8 H 0.7295 0.9197 0.5245 0.033 Uiso 1 1 calc R . .
C9 C 0.81407(13) 0.88057(18) 0.63311(11) 0.0193(4) Uani 1 1 d . . .
H9 H 0.769 0.8968 0.6608 0.023 Uiso 1 1 calc R . .
C10 C 0.93076(11) 0.82539(15) 0.76201(10) 0.0120(3) Uani 1 1 d . . .
C11 C 0.86089(12) 0.80863(15) 0.80620(10) 0.0119(3) Uani 1 1 d . . .
C12 C 0.89776(11) 0.77658(15) 0.88638(10) 0.0125(3) Uani 1 1 d . . .
C13 C 0.83916(12) 0.75193(15) 0.94305(10) 0.0138(3) Uani 1 1 d . . .
C14 C 0.74180(13) 0.73601(19) 0.91545(11) 0.0221(4) Uani 1 1 d . . .
H14 H 0.7137 0.7395 0.8612 0.027 Uiso 1 1 calc R . .
C15 C 0.68674(15) 0.7152(3) 0.96737(12) 0.0369(6) Uani 1 1 d . . .
H15 H 0.6221 0.7045 0.9479 0.044 Uiso 1 1 calc R . .
C16 C 0.72715(15) 0.7102(2) 1.04827(12) 0.0317(5) Uani 1 1 d . . .
H16 H 0.6897 0.6973 1.0831 0.038 Uiso 1 1 calc R . .
C17 C 0.82332(14) 0.72426(19) 1.07695(11) 0.0219(4) Uani 1 1 d . . .
H17 H 0.8511 0.7192 1.1312 0.026 Uiso 1 1 calc R . .
C18 C 0.87866(13) 0.74603(17) 1.02459(10) 0.0173(4) Uani 1 1 d . . .
H18 H 0.9433 0.7569 1.0444 0.021 Uiso 1 1 calc R . .
C19 C 1.00110(12) 0.77054(16) 0.90988(10) 0.0134(3) Uani 1 1 d . . .
C20 C 1.04882(11) 0.87344(15) 0.87985(10) 0.0126(3) Uani 1 1 d . . .
N1 N 1.01336(9) 0.90463(13) 0.80372(8) 0.0122(3) Uani 1 1 d . . .
N2 N 1.12156(11) 0.93829(15) 0.92453(9) 0.0168(3) Uani 1 1 d . . .
C21 C 1.16097(15) 0.91824(19) 1.00918(11) 0.0261(4) Uani 1 1 d . . .
H21A H 1.1134 0.9342 1.0367 0.039 Uiso 1 1 calc R . .
H21B H 1.2127 0.9765 1.0282 0.039 Uiso 1 1 calc R . .
H21C H 1.1828 0.8308 1.0185 0.039 Uiso 1 1 calc R . .
C22 C 1.03865(11) 1.02276(15) 0.76997(9) 0.0121(3) Uani 1 1 d . . .
C23 C 0.97804(11) 1.12939(16) 0.76081(10) 0.0131(3) Uani 1 1 d . . .
C24 C 1.00160(12) 1.23968(17) 0.72459(10) 0.0169(4) Uani 1 1 d . . .
H24 H 0.9617 1.3109 0.7168 0.02 Uiso 1 1 calc R . .
C25 C 1.08391(13) 1.24456(18) 0.69995(10) 0.0196(4) Uani 1 1 d . . .
H25 H 1.0983 1.3183 0.675 0.024 Uiso 1 1 calc R . .
C26 C 1.14481(12) 1.14005(18) 0.71242(10) 0.0186(4) Uani 1 1 d . . .
H26 H 1.2008 1.1455 0.6973 0.022 Uiso 1 1 calc R . .
C27 C 1.12332(12) 1.02653(17) 0.74744(10) 0.0156(3) Uani 1 1 d . . .
C28 C 1.19138(13) 0.91457(19) 0.76050(12) 0.0229(4) Uani 1 1 d . . .
H28A H 1.2255 0.9155 0.7205 0.034 Uiso 1 1 calc R . .
H28B H 1.1572 0.8349 0.7574 0.034 Uiso 1 1 calc R . .
H28C H 1.2348 0.9221 0.8119 0.034 Uiso 1 1 calc R . .
C29 C 0.88975(12) 1.12641(17) 0.78966(11) 0.0172(4) Uani 1 1 d . . .
H29A H 0.8718 1.2131 0.7988 0.026 Uiso 1 1 calc R . .
H29B H 0.9014 1.0782 0.8382 0.026 Uiso 1 1 calc R . .
H29C H 0.8399 1.086 0.7503 0.026 Uiso 1 1 calc R . .
C30 C 0.9369(4) 0.5075(5) 0.5392(3) 0.0443(12) Uani 0.5 1 d P A -1
H30A H 0.9127 0.5817 0.5616 0.053 Uiso 0.5 1 calc PR A -1
H30B H 0.9255 0.4312 0.5676 0.053 Uiso 0.5 1 calc PR A -1
Cl1 Cl 1.05836(12) 0.52617(12) 0.55207(9) 0.0495(3) Uani 0.5 1 d P A -1
Cl2 Cl 0.87660(14) 0.49267(15) 0.43809(9) 0.0620(4) Uani 0.5 1 d P A -1
H11 H 0.7952(14) 0.8136(18) 0.7816(12) 0.015(5) Uiso 1 1 d . . .
H19 H 1.0308(13) 0.7393(18) 0.9608(12) 0.013(5) Uiso 1 1 d . . .
H2N H 1.1431(14) 1.000(2) 0.9035(12) 0.018(5) Uiso 1 1 d . . .

loop_
_atom_site_aniso_label
_atom_site_aniso_U_11
_atom_site_aniso_U_22
_atom_site_aniso_U_33
_atom_site_aniso_U_23
_atom_site_aniso_U_13
_atom_site_aniso_U_12
Mn1 0.01192(13) 0.00963(12) 0.01502(14) -0.00028(10) 0.00466(10) 0.00073(9)
O1 0.0214(7) 0.0274(8) 0.0579(10) -0.0067(7) 0.0198(7) 0.0022(6)
C1 0.0177(9) 0.0130(8) 0.0263(10) -0.0024(7) 0.0066(8) -0.0010(7)
O2 0.0232(7) 0.0235(7) 0.0256(7) -0.0073(6) 0.0035(6) -0.0051(5)
C2 0.0163(8) 0.0116(8) 0.0229(9) 0.0011(7) 0.0092(7) 0.0019(6)
O3 0.0251(7) 0.0189(7) 0.0324(8) 0.0102(6) 0.0073(6) 0.0018(5)
C3 0.0142(8) 0.0151(8) 0.0202(9) -0.0016(7) 0.0032(7) 0.0020(6)
C4 0.0171(8) 0.0118(8) 0.0128(8) -0.0004(6) 0.0044(7) -0.0023(6)
C5 0.0215(10) 0.0530(14) 0.0179(10) 0.0011(9) 0.0079(8) 0.0117(9)
C6 0.0347(12) 0.0631(16) 0.0181(10) -0.0022(10) 0.0147(9) 0.0110(11)
C7 0.0365(12) 0.0381(12) 0.0105(9) -0.0006(8) 0.0046(8) -0.0033(9)
C8 0.0232(10) 0.0394(12) 0.0167(9) 0.0023(9) 0.0005(8) -0.0005(8)
C9 0.0161(8) 0.0266(10) 0.0151(9) 0.0012(7) 0.0039(7) -0.0007(7)
C10 0.0111(8) 0.0114(7) 0.0132(8) -0.0012(6) 0.0026(6) -0.0004(6)
C11 0.0122(8) 0.0093(7) 0.0146(8) -0.0003(6) 0.0040(7) 0.0019(6)
C12 0.0151(8) 0.0090(7) 0.0139(8) 0.0001(6) 0.0047(7) 0.0010(6)
C13 0.0177(8) 0.0098(7) 0.0153(8) 0.0008(6) 0.0066(7) 0.0017(6)
C14 0.0192(9) 0.0347(11) 0.0128(9) 0.0042(8) 0.0048(7) -0.0007(8)
C15 0.0165(10) 0.0732(17) 0.0226(11) 0.0092(11) 0.0077(8) -0.0029(10)
C16 0.0265(10) 0.0535(14) 0.0200(10) 0.0060(10) 0.0150(9) 0.0026(10)
C17 0.0273(10) 0.0273(10) 0.0120(9) 0.0014(7) 0.0070(8) 0.0029(8)
C18 0.0175(9) 0.0187(9) 0.0156(9) 0.0009(7) 0.0043(7) 0.0021(7)
C19 0.0143(8) 0.0112(8) 0.0143(8) 0.0012(7) 0.0032(7) 0.0009(6)
C20 0.0121(8) 0.0116(8) 0.0145(8) -0.0003(6) 0.0041(6) 0.0032(6)
N1 0.0122(7) 0.0117(6) 0.0131(7) 0.0010(5) 0.0039(6) -0.0010(5)
N2 0.0202(8) 0.0150(7) 0.0133(7) 0.0016(6) 0.0009(6) -0.0047(6)
C21 0.0344(11) 0.0222(10) 0.0156(9) 0.0013(8) -0.0046(8) -0.0071(8)
C22 0.0148(8) 0.0120(8) 0.0091(8) 0.0004(6) 0.0022(6) -0.0027(6)
C23 0.0125(8) 0.0141(8) 0.0117(8) -0.0012(6) 0.0013(6) -0.0013(6)
C24 0.0175(8) 0.0136(8) 0.0164(9) 0.0013(7) -0.0013(7) -0.0008(6)
C25 0.0233(9) 0.0190(9) 0.0147(9) 0.0054(7) 0.0015(7) -0.0071(7)
C26 0.0152(8) 0.0271(9) 0.0142(8) 0.0005(7) 0.0053(7) -0.0071(7)
C27 0.0137(8) 0.0194(8) 0.0137(8) -0.0007(7) 0.0038(7) -0.0008(7)
C28 0.0181(9) 0.0271(10) 0.0256(10) 0.0012(8) 0.0094(8) 0.0053(8)
C29 0.0167(8) 0.0161(8) 0.0198(9) -0.0007(7) 0.0065(7) 0.0025(6)
C30 0.060(3) 0.035(3) 0.045(3) 0.004(2) 0.026(3) -0.018(2)
Cl1 0.0540(9) 0.0330(6) 0.0591(9) 0.0104(6) 0.0104(7) -0.0001(6)
Cl2 0.0715(11) 0.0552(9) 0.0505(9) 0.0266(7) -0.0003(8) -0.0223(8)

loop_
_atom_type_symbol
_atom_type_description
_atom_type_scat_dispersion_real
_atom_type_scat_dispersion_imag
_atom_type_scat_source
C C 0.0033 0.0016 'International Tables Vol C Tables 4.2.6.8 and 6.1.1.4'
H H 0 0 'International Tables Vol C Tables 4.2.6.8 and 6.1.1.4'
N N 0.0061 0.0033 'International Tables Vol C Tables 4.2.6.8 and 6.1.1.4'
O O 0.0106 0.006 'International Tables Vol C Tables 4.2.6.8 and 6.1.1.4'
Mn Mn 0.3368 0.7283 'International Tables Vol C Tables 4.2.6.8 and 6.1.1.4'
Cl Cl 0.1484 0.1585 'International Tables Vol C Tables 4.2.6.8 and 6.1.1.4'

loop_
_geom_angle_atom_site_label_1
_geom_angle_atom_site_label_2
_geom_angle_atom_site_label_3
_geom_angle
C2 Mn1 C1 95.53(8)
C2 Mn1 C3 89.78(8)
C1 Mn1 C3 97.93(8)
C2 Mn1 C12 124.33(7)
C1 Mn1 C12 138.14(7)
C3 Mn1 C12 94.74(7)
C2 Mn1 C11 95.38(7)
C1 Mn1 C11 136.38(7)
C3 Mn1 C11 124.21(7)
C12 Mn1 C11 39.32(6)
C2 Mn1 C10 95.72(7)
C1 Mn1 C10 96.57(7)
C3 Mn1 C10 163.92(7)
C12 Mn1 C10 69.69(6)
C11 Mn1 C10 40.32(6)
C2 Mn1 C19 164.25(7)
C1 Mn1 C19 98.10(7)
C3 Mn1 C19 96.09(7)
C12 Mn1 C19 40.74(6)
C11 Mn1 C19 69.25(7)
C10 Mn1 C19 74.96(6)
O1 C1 Mn1 177.88(16)
O2 C2 Mn1 179.60(16)
O3 C3 Mn1 178.33(17)
C9 C4 C5 117.27(17)
C9 C4 C10 122.02(15)
C5 C4 C10 120.71(16)
C6 C5 C4 121.25(19)
C6 C5 H5 119.4
C4 C5 H5 119.4
C7 C6 C5 120.67(19)
C7 C6 H6 119.7
C5 C6 H6 119.7
C8 C7 C6 119.09(18)
C8 C7 H7 120.5
C6 C7 H7 120.5
C7 C8 C9 120.65(19)
C7 C8 H8 119.7
C9 C8 H8 119.7
C4 C9 C8 121.06(17)
C4 C9 H9 119.5
C8 C9 H9 119.5
C11 C10 C4 121.76(15)
C11 C10 N1 114.04(14)
C4 C10 N1 113.82(13)
C11 C10 Mn1 68.91(9)
C4 C10 Mn1 121.81(11)
N1 C10 Mn1 108.92(10)
C12 C11 C10 114.57(15)
C12 C11 Mn1 70.33(9)
C10 C11 Mn1 70.77(9)
C12 C11 H11 123.2(12)
C10 C11 H11 122.1(12)
Mn1 C11 H11 124.7(12)
C11 C12 C19 113.14(14)
C11 C12 C13 124.11(15)
C19 C12 C13 122.74(15)
C11 C12 Mn1 70.35(9)
C19 C12 Mn1 71.40(9)
C13 C12 Mn1 126.92(11)
C18 C13 C14 117.79(16)
C18 C13 C12 121.68(16)
C14 C13 C12 120.52(16)
C15 C14 C13 121.03(18)
C15 C14 H14 119.5
C13 C14 H14 119.5
C14 C15 C16 120.40(19)
C14 C15 H15 119.8
C16 C15 H15 119.8
C17 C16 C15 119.66(18)
C17 C16 H16 120.2
C15 C16 H16 120.2
C16 C17 C18 119.87(17)
C16 C17 H17 120.1
C18 C17 H17 120.1
C17 C18 C13 121.24(17)
C17 C18 H18 119.4
C13 C18 H18 119.4
C20 C19 C12 115.56(14)
C20 C19 Mn1 108.81(12)
C12 C19 Mn1 67.86(9)
C20 C19 H19 116.5(12)
C12 C19 H19 118.2(11)
Mn1 C19 H19 120.9(12)
N2 C20 N1 120.58(15)
N2 C20 C19 123.43(15)
N1 C20 C19 115.95(15)
C20 N1 C22 122.28(14)
C20 N1 C10 114.34(13)
C22 N1 C10 121.94(13)
C20 N2 C21 124.83(16)
C20 N2 H2N 117.7(14)
C21 N2 H2N 117.2(14)
N2 C21 H21A 109.5
N2 C21 H21B 109.5
H21A C21 H21B 109.5
N2 C21 H21C 109.5
H21A C21 H21C 109.5
H21B C21 H21C 109.5
C27 C22 C23 122.12(15)
C27 C22 N1 118.62(14)
C23 C22 N1 119.25(14)
C24 C23 C22 118.15(15)
C24 C23 C29 120.35(15)
C22 C23 C29 121.50(15)
C25 C24 C23 120.73(16)
C25 C24 H24 119.6
C23 C24 H24 119.6
C26 C25 C24 120.26(16)
C26 C25 H25 119.9
C24 C25 H25 119.9
C25 C26 C27 120.98(16)
C25 C26 H26 119.5
C27 C26 H26 119.5
C26 C27 C22 117.68(16)
C26 C27 C28 119.67(15)
C22 C27 C28 122.65(15)
C27 C28 H28A 109.5
C27 C28 H28B 109.5
H28A C28 H28B 109.5
C27 C28 H28C 109.5
H28A C28 H28C 109.5
H28B C28 H28C 109.5
C23 C29 H29A 109.5
C23 C29 H29B 109.5
H29A C29 H29B 109.5
C23 C29 H29C 109.5
H29A C29 H29C 109.5
H29B C29 H29C 109.5
Cl1 C30 Cl2 111.7(3)
Cl1 C30 H30A 109.3
Cl2 C30 H30A 109.3
Cl1 C30 H30B 109.3
Cl2 C30 H30B 109.3
H30A C30 H30B 107.9

loop_
_geom_bond_atom_site_label_1
_geom_bond_atom_site_label_2
_geom_bond_distance
Mn1 C2 1.7889(19)
Mn1 C1 1.7985(18)
Mn1 C3 1.8059(18)
Mn1 C12 2.0849(16)
Mn1 C11 2.0852(16)
Mn1 C10 2.1101(16)
Mn1 C19 2.1332(17)
O1 C1 1.151(2)
O2 C2 1.160(2)
O3 C3 1.158(2)
C4 C9 1.389(2)
C4 C5 1.397(2)
C4 C10 1.487(2)
C5 C6 1.382(3)
C5 H5 0.93
C6 C7 1.374(3)
C6 H6 0.93
C7 C8 1.373(3)
C7 H7 0.93
C8 C9 1.391(3)
C8 H8 0.93
C9 H9 0.93
C10 C11 1.446(2)
C10 N1 1.490(2)
C11 C12 1.403(2)
C11 H11 0.95(2)
C12 C19 1.469(2)
C12 C13 1.492(2)
C13 C18 1.392(2)
C13 C14 1.397(2)
C14 C15 1.379(3)
C14 H14 0.93
C15 C16 1.383(3)
C15 H15 0.93
C16 C17 1.380(3)
C16 H16 0.93
C17 C18 1.390(2)
C17 H17 0.93
C18 H18 0.93
C19 C20 1.446(2)
C19 H19 0.941(19)
C20 N2 1.330(2)
C20 N1 1.335(2)
N1 C22 1.447(2)
N2 C21 1.455(2)
N2 H2N 0.84(2)
C21 H21A 0.96
C21 H21B 0.96
C21 H21C 0.96
C22 C27 1.400(2)
C22 C23 1.401(2)
C23 C24 1.391(2)
C23 C29 1.509(2)
C24 C25 1.386(2)
C24 H24 0.93
C25 C26 1.385(3)
C25 H25 0.93
C26 C27 1.397(2)
C26 H26 0.93
C27 C28 1.509(2)
C28 H28A 0.96
C28 H28B 0.96
C28 H28C 0.96
C29 H29A 0.96
C29 H29B 0.96
C29 H29C 0.96
C30 Cl1 1.752(5)
C30 Cl2 1.764(5)
C30 H30A 0.97
C30 H30B 0.97

loop_
_geom_torsion_atom_site_label_1
_geom_torsion_atom_site_label_2
_geom_torsion_atom_site_label_3
_geom_torsion_atom_site_label_4
_geom_torsion
C9 C4 C5 C6 0.9(3)
C10 C4 C5 C6 -179.3(2)
C4 C5 C6 C7 -1.1(4)
C5 C6 C7 C8 0.3(4)
C6 C7 C8 C9 0.7(3)
C5 C4 C9 C8 0.1(3)
C10 C4 C9 C8 -179.71(17)
C7 C8 C9 C4 -0.9(3)
C9 C4 C10 C11 19.4(2)
C5 C4 C10 C11 -160.41(18)
C9 C4 C10 N1 -123.45(17)
C5 C4 C10 N1 56.7(2)
C9 C4 C10 Mn1 102.85(17)
C5 C4 C10 Mn1 -77.0(2)
C2 Mn1 C10 C11 91.58(10)
C1 Mn1 C10 C11 -172.16(11)
C3 Mn1 C10 C11 -17.9(3)
C12 Mn1 C10 C11 -32.98(10)
C19 Mn1 C10 C11 -75.50(10)
C2 Mn1 C10 C4 -23.54(14)
C1 Mn1 C10 C4 72.72(14)
C3 Mn1 C10 C4 -133.0(2)
C12 Mn1 C10 C4 -148.11(14)
C11 Mn1 C10 C4 -115.13(17)
C19 Mn1 C10 C4 169.37(14)
C2 Mn1 C10 N1 -159.18(11)
C1 Mn1 C10 N1 -62.92(12)
C3 Mn1 C10 N1 91.3(3)
C12 Mn1 C10 N1 76.25(11)
C11 Mn1 C10 N1 109.23(14)
C19 Mn1 C10 N1 33.73(10)
C4 C10 C11 C12 171.72(14)
N1 C10 C11 C12 -45.50(19)
Mn1 C10 C11 C12 56.53(12)
C4 C10 C11 Mn1 115.19(15)
N1 C10 C11 Mn1 -102.04(12)
C2 Mn1 C11 C12 141.17(10)
C1 Mn1 C11 C12 -114.99(13)
C3 Mn1 C11 C12 47.77(13)
C10 Mn1 C11 C12 -126.32(14)
C19 Mn1 C11 C12 -35.31(9)
C2 Mn1 C11 C10 -92.51(10)
C1 Mn1 C11 C10 11.33(15)
C3 Mn1 C11 C10 174.09(10)
C12 Mn1 C11 C10 126.32(14)
C19 Mn1 C11 C10 91.01(10)
C10 C11 C12 C19 1.8(2)
Mn1 C11 C12 C19 58.60(12)
C10 C11 C12 C13 -178.68(14)
Mn1 C11 C12 C13 -121.90(15)
C10 C11 C12 Mn1 -56.77(12)
C2 Mn1 C12 C11 -49.10(12)
C1 Mn1 C12 C11 110.46(13)
C3 Mn1 C12 C11 -142.08(10)
C10 Mn1 C12 C11 33.77(10)
C19 Mn1 C12 C11 124.09(14)
C2 Mn1 C12 C19 -173.19(10)
C1 Mn1 C12 C19 -13.63(15)
C3 Mn1 C12 C19 93.82(10)
C11 Mn1 C12 C19 -124.09(14)
C10 Mn1 C12 C19 -90.32(10)
C2 Mn1 C12 C13 69.36(17)
C1 Mn1 C12 C13 -131.08(15)
C3 Mn1 C12 C13 -23.62(16)
C11 Mn1 C12 C13 118.47(19)
C10 Mn1 C12 C13 152.24(16)
C19 Mn1 C12 C13 -117.44(18)
C11 C12 C13 C18 -166.94(16)
C19 C12 C13 C18 12.5(2)
Mn1 C12 C13 C18 103.00(18)
C11 C12 C13 C14 12.0(3)
C19 C12 C13 C14 -168.52(17)
Mn1 C12 C13 C14 -78.0(2)
C18 C13 C14 C15 0.0(3)
C12 C13 C14 C15 -178.98(19)
C13 C14 C15 C16 0.2(4)
C14 C15 C16 C17 -0.9(4)
C15 C16 C17 C18 1.3(3)
C16 C17 C18 C13 -1.1(3)
C14 C13 C18 C17 0.4(3)
C12 C13 C18 C17 179.37(16)
C11 C12 C19 C20 43.0(2)
C13 C12 C19 C20 -136.49(16)
Mn1 C12 C19 C20 101.03(14)
C11 C12 C19 Mn1 -58.01(12)
C13 C12 C19 Mn1 122.48(15)
C2 Mn1 C19 C20 -89.6(3)
C1 Mn1 C19 C20 60.16(12)
C3 Mn1 C19 C20 159.09(12)
C12 Mn1 C19 C20 -110.70(15)
C11 Mn1 C19 C20 -76.57(12)
C10 Mn1 C19 C20 -34.51(11)
C2 Mn1 C19 C12 21.1(3)
C1 Mn1 C19 C12 170.86(10)
C3 Mn1 C19 C12 -90.21(10)
C11 Mn1 C19 C12 34.13(9)
C10 Mn1 C19 C12 76.19(10)
C12 C19 C20 N2 133.78(17)
Mn1 C19 C20 N2 -152.39(13)
C12 C19 C20 N1 -43.8(2)
Mn1 C19 C20 N1 30.08(17)
N2 C20 N1 C22 -12.1(2)
C19 C20 N1 C22 165.51(14)
N2 C20 N1 C10 -178.65(14)
C19 C20 N1 C10 -1.0(2)
C11 C10 N1 C20 45.88(19)
C4 C10 N1 C20 -168.34(14)
Mn1 C10 N1 C20 -28.84(16)
C11 C10 N1 C22 -120.73(16)
C4 C10 N1 C22 25.1(2)
Mn1 C10 N1 C22 164.55(11)
N1 C20 N2 C21 175.33(17)
C19 C20 N2 C21 -2.1(3)
C20 N1 C22 C27 81.0(2)
C10 N1 C22 C27 -113.46(17)
C20 N1 C22 C23 -99.03(19)
C10 N1 C22 C23 66.5(2)
C27 C22 C23 C24 3.1(2)
N1 C22 C23 C24 -176.85(15)
C27 C22 C23 C29 -176.45(16)
N1 C22 C23 C29 3.6(2)
C22 C23 C24 C25 -1.4(2)
C29 C23 C24 C25 178.15(16)
C23 C24 C25 C26 -1.2(3)
C24 C25 C26 C27 2.2(3)
C25 C26 C27 C22 -0.5(3)
C25 C26 C27 C28 -179.76(17)
C23 C22 C27 C26 -2.2(2)
N1 C22 C27 C26 177.82(15)
C23 C22 C27 C28 177.05(16)
N1 C22 C27 C28 -3.0(2)
